data_1564094
loop_
_publ_author_name
'Page, Samuel J.'
'Rogers-Simmonds, Daisy'
'White, Andrew J.P.'
'Miller, Philip W.'

_publ_section_title
;
 Synthesis and crystallographic characterisation of a homologous series of
 bis-tridentate phosphine oxide NP3O3 Fe(II), Co(II), Ni(II) and Cu(II)
 complexes
;
_journal_name_full 'Inorganica Chimica Acta'
_journal_page_first 119870
_journal_paper_doi 10.1016/j.ica.2020.119870
_journal_volume 512
_journal_year 2020
_chemical_formula_moiety 'C78 H72 Cu N2 O6 P6, 2(B F4), 4(C2 H3 N)'
_chemical_formula_sum 'C86 H84 B2 Cu F8 N6 O6 P6'
_chemical_formula_weight 1720.57
_space_group_crystal_system triclinic
_space_group_IT_number 2
_space_group_name_Hall '-P 1'
_space_group_name_H-M_alt 'P -1'
_atom_sites_solution_hydrogens geom
_audit_creation_method SHELXL-2017/1
_cell_angle_alpha 72.638(7)
_cell_angle_beta 89.866(6)
_cell_angle_gamma 79.572(6)
_cell_formula_units_Z 1
_cell_length_a 12.3925(9)
_cell_length_b 13.0398(10)
_cell_length_c 13.8009(10)
_cell_measurement_reflns_used 2469
_cell_measurement_temperature 173(2)
_cell_measurement_theta_max 72.0860
_cell_measurement_theta_min 3.5720
_cell_volume 2090.2(3)
_computing_cell_refinement 'CrysAlisPro, Rigaku OD'
_computing_data_collection 'CrysAlisPro, Rigaku OD'
_computing_data_reduction 'CrysAlisPro, Rigaku OD'
_computing_molecular_graphics 'Bruker SHELXTL'
_computing_publication_material 'CIFTAB-2014 (Sheldrick, 2017)'
_computing_structure_refinement 'SHELXL-2017/1 (Sheldrick, 2017)'
_computing_structure_solution 'SHELXS-2014 (Sheldrick, 2017)'
_diffrn_ambient_temperature 173(2)
_diffrn_detector_area_resol_mean 10.4115
_diffrn_measured_fraction_theta_full 0.982
_diffrn_measured_fraction_theta_max 0.941
_diffrn_measurement_device_type 'Agilent Xcalibur PX Ultra A'
_diffrn_measurement_method 'omega scans'
_diffrn_radiation_type CuK\a
_diffrn_radiation_wavelength 1.54184
_diffrn_reflns_av_R_equivalents 0.0609
_diffrn_reflns_av_unetI/netI 0.1049
_diffrn_reflns_Laue_measured_fraction_full 0.982
_diffrn_reflns_Laue_measured_fraction_max 0.941
_diffrn_reflns_limit_h_max 15
_diffrn_reflns_limit_h_min -12
_diffrn_reflns_limit_k_max 16
_diffrn_reflns_limit_k_min -15
_diffrn_reflns_limit_l_max 12
_diffrn_reflns_limit_l_min -17
_diffrn_reflns_number 12006
_diffrn_reflns_point_group_measured_fraction_full 0.982
_diffrn_reflns_point_group_measured_fraction_max 0.941
_diffrn_reflns_theta_full 67.684
_diffrn_reflns_theta_max 73.785
_diffrn_reflns_theta_min 3.360
_diffrn_source 'Enhance Ultra (Cu) X-ray Source'
_exptl_absorpt_coefficient_mu 2.079
_exptl_absorpt_correction_T_max 0.853
_exptl_absorpt_correction_T_min 0.818
_exptl_absorpt_correction_type analytical
_exptl_absorpt_process_details
; 
CrysAlisPro 1.171.38.46 (Rigaku Oxford Diffraction, 2015) 
Analytical numeric absorption correction using a multifaceted crystal 
model based on expressions derived by R.C. Clark & J.S. Reid. 
(Clark, R. C. & Reid, J. S. (1995). Acta Cryst. A51, 887-897) 
Empirical absorption correction using spherical harmonics, 
implemented in SCALE3 ABSPACK scaling algorithm. 
;
_exptl_crystal_colour Colourless
_exptl_crystal_density_diffrn 1.367
_exptl_crystal_description blocks
_exptl_crystal_F_000 891
_exptl_crystal_size_max 0.140
_exptl_crystal_size_mid 0.107
_exptl_crystal_size_min 0.101
_refine_diff_density_max 0.988
_refine_diff_density_min -0.558
_refine_diff_density_rms 0.092
_refine_ls_extinction_coef .
_refine_ls_extinction_method none
_refine_ls_goodness_of_fit_ref 0.986
_refine_ls_hydrogen_treatment constr
_refine_ls_matrix_type full
_refine_ls_number_parameters 523
_refine_ls_number_reflns 7969
_refine_ls_number_restraints 43
_refine_ls_restrained_S_all 0.989
_refine_ls_R_factor_all 0.1051
_refine_ls_R_factor_gt 0.0676
_refine_ls_shift/su_max 0.000
_refine_ls_shift/su_mean 0.000
_refine_ls_structure_factor_coef Fsqd
_refine_ls_weighting_details 'w=1/[\s^2^(Fo^2^)+(0.0987P)^2^] where P=(Fo^2^+2Fc^2^)/3'
_refine_ls_weighting_scheme calc
_refine_ls_wR_factor_gt 0.1638
_refine_ls_wR_factor_ref 0.2031
_reflns_Friedel_coverage 0.000
_reflns_Friedel_fraction_full .
_reflns_Friedel_fraction_max .
_reflns_number_gt 5191
_reflns_number_total 7969
_reflns_threshold_expression 'I > 2\s(I)'
_cod_data_source_file ICA-2020-512-119870.cif
_cod_data_source_block 5
_cod_database_code 1564094
_shelx_shelxl_version_number 2017/1
_shelx_space_group_comment
; 
The symmetry employed for this shelxl refinement is uniquely defined 
by the following loop, which should always be used as a source of 
symmetry information in preference to the above space-group names. 
They are only intended as comments. 
;

loop_
_space_group_symop_operation_xyz
'x, y, z'
'-x, -y, -z'

loop_
_atom_site_label
_atom_site_type_symbol
_atom_site_fract_x
_atom_site_fract_y
_atom_site_fract_z
_atom_site_U_iso_or_equiv
_atom_site_adp_type
_atom_site_occupancy
_atom_site_site_symmetry_order
_atom_site_calc_flag
_atom_site_refinement_flags_posn
_atom_site_refinement_flags_adp
_atom_site_refinement_flags_occupancy
_atom_site_disorder_assembly
_atom_site_disorder_group
Cu1 Cu 0.000000 0.500000 0.500000 0.0319(2) Uani 1 2 d S . P . .
N1 N 0.2761(3) 0.3526(3) 0.6325(3) 0.0403(8) Uani 1 1 d . . . . .
C2 C 0.2809(3) 0.2617(3) 0.5931(3) 0.0390(9) Uani 1 1 d . . . . .
H2A H 0.314812 0.193553 0.646033 0.047 Uiso 1 1 calc R U . . .
H2B H 0.328165 0.271485 0.534318 0.047 Uiso 1 1 calc R U . . .
O3 O 0.0770(2) 0.3572(2) 0.4938(2) 0.0360(6) Uani 1 1 d . . . . .
P3 P 0.14430(8) 0.24821(7) 0.55276(8) 0.0344(2) Uani 1 1 d . . . . .
C4 C 0.2520(4) 0.3381(3) 0.7382(3) 0.0404(9) Uani 1 1 d . . . . .
H4A H 0.314584 0.351549 0.774128 0.048 Uiso 1 1 calc R U . . .
H4B H 0.243443 0.261584 0.770779 0.048 Uiso 1 1 calc R U . . .
O5 O 0.0381(2) 0.4400(2) 0.6744(2) 0.0433(7) Uani 1 1 d . . . . .
P5 P 0.12662(9) 0.43082(8) 0.75145(9) 0.0392(3) Uani 1 1 d D . . . .
C6 C 0.3354(4) 0.4386(3) 0.5831(4) 0.0424(9) Uani 1 1 d . . . . .
H6A H 0.408491 0.405115 0.566343 0.051 Uiso 1 1 calc R U . . .
H6B H 0.347156 0.479557 0.630911 0.051 Uiso 1 1 calc R U . . .
O7 O 0.1418(2) 0.5611(2) 0.4790(2) 0.0379(6) Uani 1 1 d . . . . .
P7 P 0.26270(8) 0.53444(8) 0.46645(8) 0.0363(2) Uani 1 1 d . . . . .
C8 C 0.1698(4) 0.1613(3) 0.4725(4) 0.0416(9) Uani 1 1 d . . . . .
C9 C 0.2219(5) 0.1994(4) 0.3823(4) 0.0589(14) Uani 1 1 d . . . . .
H9A H 0.244094 0.268272 0.366300 0.071 Uiso 1 1 calc R U . . .
C10 C 0.2413(6) 0.1374(5) 0.3166(5) 0.0700(17) Uani 1 1 d . . . . .
H10A H 0.279870 0.162054 0.257076 0.084 Uiso 1 1 calc R U . . .
C11 C 0.2048(5) 0.0398(4) 0.3370(5) 0.0605(13) Uani 1 1 d . . . . .
H11A H 0.215456 -0.001253 0.290160 0.073 Uiso 1 1 calc R U . . .
C12 C 0.1530(5) 0.0019(4) 0.4253(5) 0.0565(12) Uani 1 1 d . . . . .
H12A H 0.129419 -0.066248 0.439627 0.068 Uiso 1 1 calc R U . . .
C13 C 0.1349(4) 0.0612(4) 0.4929(4) 0.0487(11) Uani 1 1 d . . . . .
H13A H 0.098750 0.034195 0.553463 0.058 Uiso 1 1 calc R U . . .
C14 C 0.0803(4) 0.1756(3) 0.6630(3) 0.0381(9) Uani 1 1 d . . . . .
C15 C 0.1414(4) 0.0884(4) 0.7394(4) 0.0482(11) Uani 1 1 d . . . . .
H15A H 0.218700 0.069475 0.735650 0.058 Uiso 1 1 calc R U . . .
C16 C 0.0894(4) 0.0298(4) 0.8205(4) 0.0541(12) Uani 1 1 d . . . . .
H16A H 0.131131 -0.029814 0.872042 0.065 Uiso 1 1 calc R U . . .
C17 C -0.0235(5) 0.0577(4) 0.8269(4) 0.0554(12) Uani 1 1 d . . . . .
H17A H -0.058868 0.017465 0.882807 0.066 Uiso 1 1 calc R U . . .
C18 C -0.0851(4) 0.1452(4) 0.7507(4) 0.0485(11) Uani 1 1 d . . . . .
H18A H -0.162177 0.164995 0.755104 0.058 Uiso 1 1 calc R U . . .
C19 C -0.0328(4) 0.2029(3) 0.6684(4) 0.0437(10) Uani 1 1 d . . . . .
H19A H -0.074547 0.261171 0.615780 0.052 Uiso 1 1 calc R U . . .
C20 C 0.0824(7) 0.3724(6) 0.8770(4) 0.045(3) Uani 0.634(13) 1 d DG U P A 1
C21 C 0.0943(10) 0.4098(7) 0.9600(6) 0.091(4) Uani 0.634(13) 1 d G U P A 1
H21A H 0.126521 0.472336 0.952520 0.109 Uiso 0.634(13) 1 calc R U P A 1
C22 C 0.0592(11) 0.3556(8) 1.0540(5) 0.108(5) Uani 0.634(13) 1 d G U P A 1
H22A H 0.067411 0.381184 1.110729 0.129 Uiso 0.634(13) 1 calc R U P A 1
C23 C 0.0122(8) 0.2641(7) 1.0650(4) 0.069(3) Uani 0.634(13) 1 d G U P A 1
H23A H -0.011836 0.227064 1.129227 0.083 Uiso 0.634(13) 1 calc R U P A 1
C24 C 0.0002(7) 0.2267(5) 0.9820(5) 0.063(3) Uani 0.634(13) 1 d G U P A 1
H24A H -0.031973 0.164095 0.989515 0.076 Uiso 0.634(13) 1 calc R U P A 1
C25 C 0.0353(7) 0.2808(6) 0.8880(4) 0.053(2) Uani 0.634(13) 1 d G U P A 1
H25A H 0.027136 0.255246 0.831304 0.063 Uiso 0.634(13) 1 calc R U P A 1
C20' C 0.0975(12) 0.3637(11) 0.8835(7) 0.048(5) Uiso 0.366(13) 1 d DG U P A 2
C21' C 0.1640(12) 0.3600(13) 0.9659(10) 0.082(5) Uiso 0.366(13) 1 d G U P A 2
H21B H 0.224057 0.397494 0.955298 0.098 Uiso 0.366(13) 1 calc R U P A 2
C22' C 0.1428(13) 0.3014(13) 1.0637(8) 0.097(6) Uiso 0.366(13) 1 d G U P A 2
H22B H 0.188307 0.298818 1.120017 0.116 Uiso 0.366(13) 1 calc R U P A 2
C23' C 0.0550(12) 0.2465(11) 1.0792(7) 0.059(5) Uiso 0.366(13) 1 d G U P A 2
H23B H 0.040471 0.206399 1.146090 0.071 Uiso 0.366(13) 1 calc R U P A 2
C24' C -0.0116(9) 0.2502(11) 0.9969(10) 0.061(4) Uiso 0.366(13) 1 d G U P A 2
H24B H -0.071617 0.212656 1.007445 0.073 Uiso 0.366(13) 1 calc R U P A 2
C25' C 0.0096(10) 0.3088(12) 0.8990(8) 0.051(4) Uiso 0.366(13) 1 d G U P A 2
H25B H -0.035869 0.311332 0.842726 0.061 Uiso 0.366(13) 1 calc R U P A 2
C26 C 0.1585(4) 0.5618(3) 0.7457(3) 0.0413(9) Uani 1 1 d . . . . .
C27 C 0.0842(4) 0.6553(4) 0.6921(4) 0.0446(10) Uani 1 1 d . . . . .
H27A H 0.020190 0.648319 0.658786 0.054 Uiso 1 1 calc R U . . .
C28 C 0.1029(4) 0.7584(4) 0.6869(4) 0.0507(11) Uani 1 1 d . . . . .
H28A H 0.051690 0.821787 0.650454 0.061 Uiso 1 1 calc R U . . .
C29 C 0.1972(4) 0.7687(4) 0.7352(4) 0.0528(12) Uani 1 1 d . . . . .
H29A H 0.210285 0.839294 0.731552 0.063 Uiso 1 1 calc R U . . .
C30 C 0.2708(4) 0.6778(4) 0.7877(4) 0.0517(11) Uani 1 1 d . . . . .
H30A H 0.334706 0.685971 0.820445 0.062 Uiso 1 1 calc R U . . .
C31 C 0.2539(4) 0.5724(4) 0.7943(4) 0.0487(10) Uani 1 1 d . . . . .
H31A H 0.305699 0.509574 0.830821 0.058 Uiso 1 1 calc R U . . .
C32 C 0.3263(3) 0.6535(3) 0.4423(4) 0.0424(9) Uani 1 1 d . . . . .
C33 C 0.3249(4) 0.7044(3) 0.5179(4) 0.0448(10) Uani 1 1 d . . . . .
H33A H 0.290219 0.676879 0.579207 0.054 Uiso 1 1 calc R U . . .
C34 C 0.3743(4) 0.7959(4) 0.5043(5) 0.0546(12) Uani 1 1 d . . . . .
H34A H 0.372959 0.830943 0.555686 0.065 Uiso 1 1 calc R U . . .
C35 C 0.4255(4) 0.8348(4) 0.4137(5) 0.0544(13) Uani 1 1 d . . . . .
H35A H 0.461293 0.895310 0.404658 0.065 Uiso 1 1 calc R U . . .
C36 C 0.4249(4) 0.7867(4) 0.3376(4) 0.0525(12) Uani 1 1 d . . . . .
H36A H 0.456985 0.816087 0.275222 0.063 Uiso 1 1 calc R U . . .
C37 C 0.3763(4) 0.6934(3) 0.3525(4) 0.0448(10) Uani 1 1 d . . . . .
H37A H 0.377898 0.658235 0.301141 0.054 Uiso 1 1 calc R U . . .
C38 C 0.2940(4) 0.4805(3) 0.3623(4) 0.0421(9) Uani 1 1 d . . . . .
C39 C 0.2151(4) 0.5063(4) 0.2836(4) 0.0484(10) Uani 1 1 d . . . . .
H39A H 0.144894 0.548099 0.287571 0.058 Uiso 1 1 calc R U . . .
C40 C 0.2387(5) 0.4710(5) 0.1983(5) 0.0616(14) Uani 1 1 d . . . . .
H40A H 0.185042 0.489769 0.143740 0.074 Uiso 1 1 calc R U . . .
C41 C 0.3421(6) 0.4077(5) 0.1938(5) 0.0692(17) Uani 1 1 d . . . . .
H41A H 0.358297 0.382355 0.136617 0.083 Uiso 1 1 calc R U . . .
C42 C 0.4196(5) 0.3827(5) 0.2725(5) 0.0652(15) Uani 1 1 d . . . . .
H42A H 0.489193 0.339502 0.269308 0.078 Uiso 1 1 calc R U . . .
C43 C 0.3986(4) 0.4189(4) 0.3558(4) 0.0534(12) Uani 1 1 d . . . . .
H43A H 0.453926 0.402702 0.408546 0.064 Uiso 1 1 calc R U . . .
B50 B 0.5659(5) 0.0752(5) 0.2214(5) 0.0562(14) Uani 1 1 d . . . . .
F51 F 0.5499(7) -0.0203(5) 0.2144(5) 0.155(3) Uani 1 1 d . . . . .
F52 F 0.6070(6) 0.0544(6) 0.3192(4) 0.133(2) Uani 1 1 d . . . . .
F53 F 0.4817(7) 0.1545(8) 0.1935(7) 0.188(4) Uani 1 1 d . . . . .
F54 F 0.6491(4) 0.1035(4) 0.1596(4) 0.1053(15) Uani 1 1 d . . . . .
N60 N 0.4741(8) 0.3557(7) 0.8959(11) 0.167(6) Uani 1 1 d . . . . .
C61 C 0.5618(8) 0.3249(7) 0.9216(7) 0.097(3) Uani 1 1 d . . . . .
C62 C 0.6766(8) 0.2816(8) 0.9552(7) 0.108(3) Uani 1 1 d . . . . .
H62A H 0.708508 0.337180 0.973579 0.162 Uiso 1 1 calc R U . . .
H62B H 0.716795 0.261841 0.900114 0.162 Uiso 1 1 calc R U . . .
H62C H 0.681946 0.216470 1.014514 0.162 Uiso 1 1 calc R U . . .
N65 N 0.2772(8) -0.0453(9) 0.0935(7) 0.133(3) Uani 1 1 d . . . . .
C66 C 0.3160(7) 0.0253(8) 0.0478(7) 0.094(2) Uani 1 1 d . . . . .
C67 C 0.3700(13) 0.1099(10) -0.0093(9) 0.158(6) Uani 1 1 d . . . . .
H67A H 0.444911 0.097912 0.019960 0.237 Uiso 1 1 calc R U . . .
H67B H 0.329375 0.180910 -0.007085 0.237 Uiso 1 1 calc R U . . .
H67C H 0.372899 0.108992 -0.080014 0.237 Uiso 1 1 calc R U . . .

loop_
_atom_site_aniso_label
_atom_site_aniso_U_11
_atom_site_aniso_U_22
_atom_site_aniso_U_33
_atom_site_aniso_U_23
_atom_site_aniso_U_13
_atom_site_aniso_U_12
Cu1 0.0303(4) 0.0215(4) 0.0434(4) -0.0070(3) 0.0042(3) -0.0081(3)
N1 0.0436(19) 0.0295(16) 0.046(2) -0.0051(14) 0.0027(15) -0.0134(14)
C2 0.035(2) 0.0268(18) 0.053(2) -0.0082(17) 0.0032(17) -0.0080(15)
O3 0.0341(14) 0.0261(13) 0.0477(16) -0.0102(11) 0.0037(11) -0.0071(10)
P3 0.0346(5) 0.0220(4) 0.0456(5) -0.0075(4) 0.0045(4) -0.0074(3)
C4 0.046(2) 0.0296(19) 0.044(2) -0.0063(16) -0.0002(17) -0.0110(16)
O5 0.0412(16) 0.0370(15) 0.0543(18) -0.0146(13) 0.0061(13) -0.0129(12)
P5 0.0428(6) 0.0321(5) 0.0446(6) -0.0098(4) 0.0038(4) -0.0152(4)
C6 0.039(2) 0.0291(19) 0.055(3) -0.0029(17) 0.0010(18) -0.0144(16)
O7 0.0350(14) 0.0299(13) 0.0472(16) -0.0083(12) 0.0036(12) -0.0080(11)
P7 0.0327(5) 0.0260(4) 0.0472(6) -0.0055(4) 0.0037(4) -0.0075(4)
C8 0.043(2) 0.0281(19) 0.056(3) -0.0165(18) 0.0051(18) -0.0066(16)
C9 0.080(4) 0.041(2) 0.067(3) -0.024(2) 0.029(3) -0.028(2)
C10 0.093(5) 0.059(3) 0.071(4) -0.030(3) 0.033(3) -0.028(3)
C11 0.072(3) 0.045(3) 0.071(3) -0.032(3) 0.009(3) -0.004(2)
C12 0.062(3) 0.037(2) 0.077(4) -0.026(2) 0.002(3) -0.010(2)
C13 0.046(2) 0.034(2) 0.068(3) -0.017(2) 0.007(2) -0.0093(18)
C14 0.042(2) 0.0228(17) 0.048(2) -0.0068(16) 0.0060(17) -0.0086(15)
C15 0.045(2) 0.031(2) 0.060(3) -0.0001(19) 0.003(2) -0.0086(17)
C16 0.055(3) 0.034(2) 0.061(3) 0.004(2) 0.002(2) -0.0086(19)
C17 0.059(3) 0.036(2) 0.064(3) 0.001(2) 0.016(2) -0.016(2)
C18 0.043(2) 0.036(2) 0.061(3) -0.004(2) 0.011(2) -0.0118(18)
C19 0.045(2) 0.0285(19) 0.055(3) -0.0078(18) 0.0047(19) -0.0105(17)
C20 0.056(5) 0.036(4) 0.049(5) -0.012(3) 0.007(3) -0.021(3)
C21 0.128(10) 0.109(8) 0.078(6) -0.053(6) 0.047(6) -0.090(8)
C22 0.166(12) 0.127(10) 0.073(7) -0.048(7) 0.040(7) -0.108(9)
C23 0.079(7) 0.083(6) 0.053(5) -0.018(4) 0.023(5) -0.042(6)
C24 0.085(6) 0.048(5) 0.065(5) -0.018(4) 0.025(5) -0.035(4)
C25 0.065(5) 0.040(4) 0.055(5) -0.014(3) 0.021(4) -0.019(4)
C26 0.044(2) 0.034(2) 0.050(2) -0.0155(18) 0.0061(18) -0.0116(17)
C27 0.047(2) 0.038(2) 0.050(2) -0.0121(19) 0.0040(19) -0.0136(18)
C28 0.053(3) 0.037(2) 0.060(3) -0.013(2) 0.008(2) -0.0091(19)
C29 0.062(3) 0.038(2) 0.068(3) -0.021(2) 0.017(2) -0.024(2)
C30 0.052(3) 0.048(3) 0.063(3) -0.020(2) 0.005(2) -0.024(2)
C31 0.049(3) 0.041(2) 0.059(3) -0.016(2) 0.000(2) -0.0151(19)
C32 0.035(2) 0.0287(19) 0.057(3) -0.0025(18) 0.0007(18) -0.0078(15)
C33 0.045(2) 0.032(2) 0.055(3) -0.0072(18) 0.0094(19) -0.0111(17)
C34 0.054(3) 0.034(2) 0.075(3) -0.013(2) 0.003(2) -0.014(2)
C35 0.043(2) 0.030(2) 0.084(4) -0.004(2) 0.003(2) -0.0137(18)
C36 0.043(2) 0.038(2) 0.067(3) 0.001(2) 0.005(2) -0.0141(19)
C37 0.041(2) 0.033(2) 0.056(3) -0.0020(18) 0.0054(19) -0.0134(17)
C38 0.040(2) 0.032(2) 0.054(3) -0.0091(18) 0.0101(18) -0.0141(16)
C39 0.046(2) 0.046(2) 0.055(3) -0.014(2) 0.006(2) -0.0150(19)
C40 0.066(3) 0.072(4) 0.057(3) -0.027(3) 0.014(3) -0.026(3)
C41 0.080(4) 0.069(4) 0.075(4) -0.037(3) 0.036(3) -0.030(3)
C42 0.057(3) 0.058(3) 0.079(4) -0.021(3) 0.027(3) -0.010(2)
C43 0.043(2) 0.045(2) 0.070(3) -0.015(2) 0.014(2) -0.0057(19)
B50 0.060(3) 0.047(3) 0.065(4) -0.018(3) 0.010(3) -0.015(3)
F51 0.254(8) 0.121(4) 0.121(4) -0.020(4) 0.012(5) -0.138(5)
F52 0.154(5) 0.189(6) 0.074(3) -0.044(4) 0.005(3) -0.069(5)
F53 0.138(6) 0.207(8) 0.181(7) -0.075(6) -0.008(5) 0.088(6)
F54 0.088(3) 0.110(4) 0.102(3) 0.004(3) 0.015(2) -0.041(3)
N60 0.110(7) 0.093(6) 0.262(15) 0.005(7) -0.080(8) -0.025(5)
C61 0.099(6) 0.075(5) 0.104(6) 0.002(4) -0.021(5) -0.034(4)
C62 0.104(6) 0.120(7) 0.083(5) 0.006(5) -0.007(4) -0.044(5)
N65 0.111(6) 0.169(9) 0.118(7) -0.021(6) 0.036(5) -0.062(6)
C66 0.080(5) 0.120(7) 0.077(5) -0.021(5) 0.008(4) -0.020(5)
C67 0.204(15) 0.144(10) 0.101(8) 0.026(7) -0.010(8) -0.079(10)

loop_
_atom_type_symbol
_atom_type_description
_atom_type_scat_dispersion_real
_atom_type_scat_dispersion_imag
_atom_type_scat_source
C C 0.0181 0.0091 'International Tables Vol C Tables 4.2.6.8 and 6.1.1.4'
H H 0.0000 0.0000 'International Tables Vol C Tables 4.2.6.8 and 6.1.1.4'
B B 0.0090 0.0039 'International Tables Vol C Tables 4.2.6.8 and 6.1.1.4'
Cu Cu -1.9646 0.5888 'International Tables Vol C Tables 4.2.6.8 and 6.1.1.4'
F F 0.0727 0.0534 'International Tables Vol C Tables 4.2.6.8 and 6.1.1.4'
N N 0.0311 0.0180 'International Tables Vol C Tables 4.2.6.8 and 6.1.1.4'
O O 0.0492 0.0322 'International Tables Vol C Tables 4.2.6.8 and 6.1.1.4'
P P 0.2955 0.4335 'International Tables Vol C Tables 4.2.6.8 and 6.1.1.4'

loop_
_geom_angle_atom_site_label_1
_geom_angle_atom_site_label_2
_geom_angle_atom_site_label_3
_geom_angle
_geom_angle_site_symmetry_1
_geom_angle_site_symmetry_3
O3 Cu1 O3 180.0 . 2_566
O3 Cu1 O7 91.40(11) . .
O3 Cu1 O7 88.60(11) 2_566 .
O3 Cu1 O7 88.60(11) . 2_566
O3 Cu1 O7 91.40(11) 2_566 2_566
O7 Cu1 O7 180.00(14) . 2_566
O3 Cu1 O5 91.21(11) . 2_566
O3 Cu1 O5 88.79(11) 2_566 2_566
O7 Cu1 O5 89.74(11) . 2_566
O7 Cu1 O5 90.26(11) 2_566 2_566
O3 Cu1 O5 88.79(11) . .
O3 Cu1 O5 91.20(11) 2_566 .
O7 Cu1 O5 90.26(11) . .
O7 Cu1 O5 89.74(11) 2_566 .
O5 Cu1 O5 180.0 2_566 .
C2 N1 C6 118.7(4) . .
C2 N1 C4 119.0(3) . .
C6 N1 C4 117.8(4) . .
N1 C2 P3 112.3(3) . .
P3 O3 Cu1 145.63(19) . .
O3 P3 C8 109.8(2) . .
O3 P3 C14 114.17(18) . .
C8 P3 C14 107.1(2) . .
O3 P3 C2 111.58(17) . .
C8 P3 C2 105.3(2) . .
C14 P3 C2 108.5(2) . .
N1 C4 P5 112.1(3) . .
P5 O5 Cu1 140.69(18) . .
O5 P5 C26 112.3(2) . .
O5 P5 C20 109.4(3) . .
C26 P5 C20 107.5(2) . .
O5 P5 C4 111.58(19) . .
C26 P5 C4 109.6(2) . .
C20 P5 C4 106.2(3) . .
O5 P5 C20' 114.6(5) . .
C26 P5 C20' 107.7(5) . .
C4 P5 C20' 100.4(5) . .
N1 C6 P7 112.7(3) . .
P7 O7 Cu1 144.76(18) . .
O7 P7 C38 112.8(2) . .
O7 P7 C32 112.15(18) . .
C38 P7 C32 106.1(2) . .
O7 P7 C6 111.65(19) . .
C38 P7 C6 109.4(2) . .
C32 P7 C6 104.3(2) . .
C13 C8 C9 118.8(4) . .
C13 C8 P3 123.4(4) . .
C9 C8 P3 117.7(3) . .
C10 C9 C8 120.3(4) . .
C11 C10 C9 120.1(5) . .
C12 C11 C10 119.9(5) . .
C13 C12 C11 120.9(5) . .
C12 C13 C8 119.9(5) . .
C19 C14 C15 119.9(4) . .
C19 C14 P3 118.9(3) . .
C15 C14 P3 121.0(3) . .
C16 C15 C14 120.0(4) . .
C15 C16 C17 120.3(5) . .
C16 C17 C18 119.9(4) . .
C19 C18 C17 119.7(4) . .
C14 C19 C18 120.2(4) . .
C21 C20 C25 120.0 . .
C21 C20 P5 125.5(3) . .
C25 C20 P5 114.5(3) . .
C20 C21 C22 120.0 . .
C23 C22 C21 120.0 . .
C22 C23 C24 120.0 . .
C25 C24 C23 120.0 . .
C24 C25 C20 120.0 . .
C21' C20' C25' 120.0 . .
C21' C20' P5 122.4(8) . .
C25' C20' P5 117.5(8) . .
C20' C21' C22' 120.0 . .
C21' C22' C23' 120.0 . .
C24' C23' C22' 120.0 . .
C23' C24' C25' 120.0 . .
C24' C25' C20' 120.0 . .
C27 C26 C31 119.5(4) . .
C27 C26 P5 117.9(3) . .
C31 C26 P5 122.6(4) . .
C28 C27 C26 120.6(5) . .
C27 C28 C29 119.7(5) . .
C30 C29 C28 120.3(4) . .
C29 C30 C31 121.2(5) . .
C30 C31 C26 118.7(5) . .
C37 C32 C33 120.1(4) . .
C37 C32 P7 121.9(4) . .
C33 C32 P7 117.9(3) . .
C32 C33 C34 120.5(4) . .
C35 C34 C33 118.8(5) . .
C36 C35 C34 121.0(4) . .
C35 C36 C37 119.8(5) . .
C32 C37 C36 119.6(5) . .
C39 C38 C43 119.8(5) . .
C39 C38 P7 118.3(4) . .
C43 C38 P7 121.7(4) . .
C38 C39 C40 120.0(5) . .
C39 C40 C41 119.7(6) . .
C42 C41 C40 119.6(5) . .
C43 C42 C41 121.5(5) . .
C42 C43 C38 119.4(6) . .
F53 B50 F51 115.2(8) . .
F53 B50 F54 107.9(7) . .
F51 B50 F54 106.6(6) . .
F53 B50 F52 114.6(7) . .
F51 B50 F52 105.7(6) . .
F54 B50 F52 106.1(6) . .
N60 C61 C62 178.4(11) . .
N65 C66 C67 177.0(12) . .

loop_
_geom_bond_atom_site_label_1
_geom_bond_atom_site_label_2
_geom_bond_distance
_geom_bond_site_symmetry_2
Cu1 O3 1.958(3) .
Cu1 O3 1.958(3) 2_566
Cu1 O7 2.043(3) .
Cu1 O7 2.044(3) 2_566
Cu1 O5 2.318(3) 2_566
Cu1 O5 2.318(3) .
N1 C2 1.437(5) .
N1 C6 1.450(5) .
N1 C4 1.452(6) .
C2 P3 1.838(4) .
O3 P3 1.504(3) .
P3 C8 1.797(4) .
P3 C14 1.802(4) .
C4 P5 1.832(4) .
O5 P5 1.494(4) .
P5 C26 1.801(4) .
P5 C20 1.801(4) .
P5 C20' 1.838(8) .
C6 P7 1.834(5) .
O7 P7 1.497(3) .
P7 C38 1.793(5) .
P7 C32 1.810(4) .
C8 C13 1.398(6) .
C8 C9 1.399(7) .
C9 C10 1.378(7) .
C10 C11 1.377(8) .
C11 C12 1.376(8) .
C12 C13 1.374(7) .
C14 C19 1.389(6) .
C14 C15 1.398(6) .
C15 C16 1.385(7) .
C16 C17 1.391(8) .
C17 C18 1.401(7) .
C18 C19 1.393(6) .
C20 C21 1.3900 .
C20 C25 1.3900 .
C21 C22 1.3900 .
C22 C23 1.3900 .
C23 C24 1.3900 .
C24 C25 1.3900 .
C20' C21' 1.3900 .
C20' C25' 1.3900 .
C21' C22' 1.3900 .
C22' C23' 1.3900 .
C23' C24' 1.3900 .
C24' C25' 1.3900 .
C26 C27 1.392(7) .
C26 C31 1.409(7) .
C27 C28 1.386(6) .
C28 C29 1.394(8) .
C29 C30 1.365(8) .
C30 C31 1.403(6) .
C32 C37 1.386(7) .
C32 C33 1.392(7) .
C33 C34 1.401(6) .
C34 C35 1.399(8) .
C35 C36 1.375(8) .
C36 C37 1.415(6) .
C38 C39 1.384(7) .
C38 C43 1.413(7) .
C39 C40 1.399(7) .
C40 C41 1.405(9) .
C41 C42 1.375(10) .
C42 C43 1.374(8) .
B50 F53 1.296(9) .
B50 F51 1.327(8) .
B50 F54 1.369(8) .
B50 F52 1.375(9) .
N60 C61 1.108(12) .
C61 C62 1.454(13) .
N65 C66 1.136(12) .
C66 C67 1.425(14) .
